data_9011137
loop_
_publ_author_name
'Lohmuller, G.'
'Schmidt, G.'
'Deppisch, B.'
'Gramlich, V.'
'Scheringer, C.'

_publ_section_title
;Die kristallstrukturen von yttrium-vanadat, lutetium-phosphat und
 lutetium-arsenat Locality: synthetic
;
_journal_name_full 'Acta Crystallographica, Section B'
_journal_page_first 141
_journal_page_last 142
_journal_paper_doi 10.1107/S0567740873002098
_journal_volume 29
_journal_year 1973
_chemical_compound_source Synthetic
_chemical_formula_sum 'O4 V Y'
_chemical_name_mineral Wakefieldite-(Y)
_space_group_IT_number 141
_symmetry_space_group_name_Hall '-I 4bd 2'
_symmetry_space_group_name_H-M 'I 41/a m d :2'
_cell_angle_alpha 90
_cell_angle_beta 90
_cell_angle_gamma 90
_cell_length_a 7.120
_cell_length_b 7.120
_cell_length_c 6.289
_cell_formula_units_Z 4
_cell_volume 318.817
_database_code_amcsd 0009472
_exptl_crystal_density_diffrn 4.247
_cod_original_sg_symbol_H-M 'I 41/a m d'
_cod_original_formula_sum 'Y V O4'
_cod_database_code 9011137

loop_
_space_group_symop_operation_xyz
x,y,z
1/2+x,1/2+y,1/2+z
1/4-y,3/4-x,1/4+z
3/4-y,1/4-x,3/4+z
1/4+y,3/4+x,1/4-z
3/4+y,1/4+x,3/4-z
1/4+y,3/4-x,1/4-z
3/4+y,1/4-x,3/4-z
1/4-y,3/4+x,1/4+z
3/4-y,1/4+x,3/4+z
1/2+x,-y,1/2+z
+x,1/2-y,+z
1/2-x,y,1/2-z
-x,1/2+y,-z
1/2+x,y,1/2-z
+x,1/2+y,-z
1/2-x,-y,1/2+z
-x,1/2-y,+z
1/4+y,1/4+x,3/4+z
3/4+y,3/4+x,1/4+z
1/4-y,1/4-x,3/4-z
3/4-y,3/4-x,1/4-z
1/4-y,1/4+x,3/4-z
3/4-y,3/4+x,1/4-z
1/4+y,1/4-x,3/4+z
3/4+y,3/4-x,1/4+z
-x,y,z
1/2-x,1/2+y,1/2+z
x,-y,-z
1/2+x,1/2-y,1/2-z
-x,-y,-z
1/2-x,1/2-y,1/2-z

loop_
_atom_site_aniso_label
_atom_site_aniso_U_11
_atom_site_aniso_U_22
_atom_site_aniso_U_33
_atom_site_aniso_U_12
_atom_site_aniso_U_13
_atom_site_aniso_U_23
Y 0.00290 0.00290 0.00178 0.00000 0.00000 0.00000
V 0.00288 0.00288 0.00202 0.00000 0.00000 0.00000
O 0.01418 0.00724 0.00797 0.00000 0.00000 0.00125

loop_
_atom_site_label
_atom_site_fract_x
_atom_site_fract_y
_atom_site_fract_z
Y 0.00000 0.75000 0.12500
V 0.00000 0.25000 0.37500
O 0.00000 0.43520 0.20010

loop_
_cod_related_entry_id
_cod_related_entry_database
_cod_related_entry_code
1 AMCSD 0009472
